data_4349847
loop_
_publ_author_name
'Gorelova, Liudmila A.'
'Pakhomova, Anna S.'
'Aprilis, Georgios'
'Dubrovinsky, Leonid S.'
'Krivovichev, Sergey V.'

_publ_section_title
;
 Pentacoordinated silicon in the high-pressure modification of datolite,
 CaBSiO4(OH)
;
_journal_issue 7
_journal_name_full 'Inorganic Chemistry Frontiers'
_journal_page_first 1653
_journal_paper_doi 10.1039/C8QI00257F
_journal_volume 5
_journal_year 2018
_chemical_formula_sum 'B Ca H O5 Si'
_chemical_formula_weight 159.99
_space_group_crystal_system monoclinic
_space_group_IT_number 14
_space_group_name_Hall '-P 2ybc'
_space_group_name_H-M_alt 'P 1 21/c 1'
_atom_sites_solution_hydrogens difmap
_audit_creation_method SHELXL-2014/7
_audit_update_record
;
2018-03-21 deposited with the CCDC.
2018-05-04 downloaded from the CCDC.
;
_cell_angle_alpha 90
_cell_angle_beta 91.080(13)
_cell_angle_gamma 90
_cell_formula_units_Z 4
_cell_length_a 4.526(4)
_cell_length_b 7.2220(4)
_cell_length_c 9.3443(3)
_cell_measurement_reflns_used 1087
_cell_measurement_temperature 298(2)
_cell_measurement_theta_max 17.235
_cell_measurement_theta_min 1.452
_cell_volume 305.4(3)
_computing_structure_refinement 'SHELXL-2014/7 (Sheldrick, 2014)'
_diffrn_ambient_temperature 298(2)
_diffrn_measured_fraction_theta_full 0.330
_diffrn_measured_fraction_theta_max 0.176
_diffrn_measurement_device_type 'esperanto-CrysAlisPro-abstract goniometer imported esperanto images'
_diffrn_radiation_wavelength 0.2896
_diffrn_reflns_av_R_equivalents 0.0587
_diffrn_reflns_av_unetI/netI 0.0703
_diffrn_reflns_Laue_measured_fraction_full 0.330
_diffrn_reflns_Laue_measured_fraction_max 0.176
_diffrn_reflns_limit_h_max 2
_diffrn_reflns_limit_h_min -2
_diffrn_reflns_limit_k_max 14
_diffrn_reflns_limit_k_min -14
_diffrn_reflns_limit_l_max 19
_diffrn_reflns_limit_l_min -18
_diffrn_reflns_number 1087
_diffrn_reflns_point_group_measured_fraction_full 0.330
_diffrn_reflns_point_group_measured_fraction_max 0.176
_diffrn_reflns_theta_full 10.007
_diffrn_reflns_theta_max 17.235
_diffrn_reflns_theta_min 1.452
_exptl_absorpt_coefficient_mu 1.185
_exptl_crystal_colour colorless
_exptl_crystal_density_diffrn 3.479
_exptl_crystal_description isosymmetric
_exptl_crystal_F_000 320
_exptl_crystal_size_max 0.010
_exptl_crystal_size_mid 0.010
_exptl_crystal_size_min 0.005
_refine_diff_density_max 0.491
_refine_diff_density_min -0.753
_refine_diff_density_rms 0.137
_refine_ls_extinction_method none
_refine_ls_goodness_of_fit_ref 0.979
_refine_ls_hydrogen_treatment refall
_refine_ls_matrix_type full
_refine_ls_number_parameters 77
_refine_ls_number_reflns 482
_refine_ls_number_restraints 1
_refine_ls_restrained_S_all 0.978
_refine_ls_R_factor_all 0.0616
_refine_ls_R_factor_gt 0.0520
_refine_ls_shift/su_max 0.000
_refine_ls_shift/su_mean 0.000
_refine_ls_structure_factor_coef Fsqd
_refine_ls_weighting_details 'w=1/[\s^2^(Fo^2^)+(0.0871P)^2^] where P=(Fo^2^+2Fc^2^)/3'
_refine_ls_weighting_scheme calc
_refine_ls_wR_factor_gt 0.1225
_refine_ls_wR_factor_ref 0.1350
_reflns_Friedel_coverage 0.000
_reflns_number_gt 395
_reflns_number_total 482
_reflns_threshold_expression 'I > 2\s(I)'
_cod_data_source_file c8qi00257f2.cif
_cod_data_source_block shelx_CCDC1
_cod_original_sg_symbol_H-M 'P 21/c'
_cod_database_code 4349847
_shelx_shelxl_version_number 2014/7
_shelx_space_group_comment
;
The symmetry employed for this shelxl refinement is uniquely defined
by the following loop, which should always be used as a source of
symmetry information in preference to the above space-group names.
They are only intended as comments.
;

loop_
_space_group_symop_operation_xyz
'x, y, z'
'-x, y+1/2, -z+1/2'
'-x, -y, -z'
'x, -y-1/2, z-1/2'

loop_
_atom_site_label
_atom_site_type_symbol
_atom_site_fract_x
_atom_site_fract_y
_atom_site_fract_z
_atom_site_U_iso_or_equiv
_atom_site_adp_type
_atom_site_occupancy
_atom_site_site_symmetry_order
_atom_site_calc_flag
_atom_site_refinement_flags_posn
Ca1 Ca 0.0048(6) 0.61006(10) 0.16960(6) 0.033(2) Uani 1 1 d .
Si1 Si 0.4871(10) 0.27955(15) 0.08120(9) 0.036(3) Uani 1 1 d .
B1 B 0.593(9) 0.0824(8) -0.1552(9) 0.03(2) Uani 1 1 d .
O1 O 0.253(2) 0.4221(4) 0.0307(3) 0.029(7) Uani 1 1 d .
O2 O 0.702(3) 0.1929(4) -0.0373(2) 0.029(6) Uani 1 1 d .
O3 O 0.704(2) 0.3409(4) 0.2136(2) 0.035(6) Uani 1 1 d .
O4 O 0.305(3) 0.1007(4) 0.1403(3) 0.030(7) Uani 1 1 d .
O5 O 0.262(6) 0.0902(7) -0.1614(7) 0.022(14) Uani 1 1 d D
H H 0.093(15) 0.056(11) -0.119(10) 0.06(4) Uiso 1 1 d D

loop_
_atom_site_aniso_label
_atom_site_aniso_U_11
_atom_site_aniso_U_22
_atom_site_aniso_U_33
_atom_site_aniso_U_23
_atom_site_aniso_U_13
_atom_site_aniso_U_12
Ca1 0.085(6) 0.0118(3) 0.0035(3) -0.00021(18) -0.0011(6) -0.0012(6)
Si1 0.094(9) 0.0109(4) 0.0019(3) -0.0003(2) -0.0016(8) 0.0012(8)
B1 0.08(7) 0.0085(14) 0.0036(14) 0.0000(11) -0.005(9) 0.005(7)
O1 0.07(2) 0.0139(9) 0.0050(8) -0.0006(8) -0.003(2) 0.002(3)
O2 0.07(2) 0.0125(9) 0.0030(7) -0.0008(8) 0.000(2) 0.002(2)
O3 0.09(2) 0.0141(9) 0.0026(7) -0.0003(8) -0.002(2) -0.004(3)
O4 0.07(2) 0.0123(9) 0.0058(8) -0.0002(7) 0.003(2) 0.001(2)
O5 0.05(4) 0.0158(13) 0.0041(11) 0.0008(10) 0.003(6) 0.007(5)

loop_
_atom_type_symbol
_atom_type_description
_atom_type_scat_dispersion_real
_atom_type_scat_dispersion_imag
_atom_type_scat_source
O O 0.0056 0.0036 'International Tables Vol C Tables 4.2.6.8 and 6.1.1.4'
Si Si 0.0522 0.0431 'International Tables Vol C Tables 4.2.6.8 and 6.1.1.4'
B B 0.0004 0.0004 'International Tables Vol C Tables 4.2.6.8 and 6.1.1.4'
Ca Ca 0.1611 0.1926 'International Tables Vol C Tables 4.2.6.8 and 6.1.1.4'
H H 0.0000 0.0000 'International Tables Vol C Tables 4.2.6.8 and 6.1.1.4'

loop_
_geom_angle_atom_site_label_1
_geom_angle_atom_site_label_2
_geom_angle_atom_site_label_3
_geom_angle
_geom_angle_site_symmetry_1
_geom_angle_site_symmetry_3
O1 Ca1 O1 72.6(4) 3_565 .
O1 Ca1 O4 109.6(4) 3_565 2
O1 Ca1 O4 140.14(15) . 2
O1 Ca1 O2 84.8(3) 3_565 3_665
O1 Ca1 O2 76.2(2) . 3_665
O4 Ca1 O2 142.99(13) 2 3_665
O1 Ca1 O3 138.17(13) 3_565 2_655
O1 Ca1 O3 114.8(4) . 2_655
O4 Ca1 O3 90.4(2) 2 2_655
O2 Ca1 O3 59.81(15) 3_665 2_655
O1 Ca1 O3 76.6(2) 3_565 1_455
O1 Ca1 O3 84.2(3) . 1_455
O4 Ca1 O3 59.16(17) 2 1_455
O2 Ca1 O3 156.28(10) 3_665 1_455
O3 Ca1 O3 142.76(10) 2_655 1_455
O1 Ca1 O5 137.10(17) 3_565 4_566
O1 Ca1 O5 76.8(4) . 4_566
O4 Ca1 O5 76.8(6) 2 4_566
O2 Ca1 O5 116.2(7) 3_665 4_566
O3 Ca1 O5 82.2(3) 2_655 4_566
O3 Ca1 O5 71.0(5) 1_455 4_566
O1 Ca1 O5 79.4(3) 3_565 3_565
O1 Ca1 O5 140.7(3) . 3_565
O4 Ca1 O5 75.1(5) 2 3_565
O2 Ca1 O5 74.4(6) 3_665 3_565
O3 Ca1 O5 70.6(5) 2_655 3_565
O3 Ca1 O5 115.6(7) 1_455 3_565
O5 Ca1 O5 140.3(2) 4_566 3_565
O1 Ca1 B1 95.4(5) 3_565 4_466
O1 Ca1 B1 112.5(4) . 4_466
O4 Ca1 B1 29.0(2) 2 4_466
O2 Ca1 B1 171.0(5) 3_665 4_466
O3 Ca1 B1 116.0(2) 2_655 4_466
O3 Ca1 B1 30.27(19) 1_455 4_466
O5 Ca1 B1 69.4(9) 4_566 4_466
O5 Ca1 B1 96.8(9) 3_565 4_466
O1 Ca1 B1 111.6(2) 3_565 3_665
O1 Ca1 B1 96.8(6) . 3_665
O4 Ca1 B1 117.2(4) 2 3_665
O2 Ca1 B1 29.8(2) 3_665 3_665
O3 Ca1 B1 30.1(2) 2_655 3_665
O3 Ca1 B1 171.7(3) 1_455 3_665
O5 Ca1 B1 101.2(6) 4_566 3_665
O5 Ca1 B1 68.5(10) 3_565 3_665
B1 Ca1 B1 145.2(4) 4_466 3_665
O1 Ca1 Si1 23.23(16) 3_565 3_565
O1 Ca1 Si1 94.29(19) . 3_565
O4 Ca1 Si1 98.2(3) 2 3_565
O2 Ca1 Si1 81.8(2) 3_665 3_565
O3 Ca1 Si1 121.14(14) 2_655 3_565
O3 Ca1 Si1 86.59(19) 1_455 3_565
O5 Ca1 Si1 156.5(3) 4_566 3_565
O5 Ca1 Si1 56.3(3) 3_565 3_565
B1 Ca1 Si1 94.9(6) 4_466 3_565
B1 Ca1 Si1 101.5(4) 3_665 3_565
O1 Ca1 Si1 93.0(2) 3_565 .
O1 Ca1 Si1 21.98(15) . .
O4 Ca1 Si1 125.69(13) 2 .
O2 Ca1 Si1 85.6(2) 3_665 .
O3 Ca1 Si1 104.8(2) 2_655 .
O3 Ca1 Si1 80.8(2) 1_455 .
O5 Ca1 Si1 55.1(4) 4_566 .
O5 Ca1 Si1 159.1(5) 3_565 .
B1 Ca1 Si1 103.3(5) 4_466 .
B1 Ca1 Si1 97.0(6) 3_665 .
Si1 Ca1 Si1 115.55(7) 3_565 .
O1 Si1 O2 117.9(3) . .
O1 Si1 O3 116.9(3) . .
O2 Si1 O3 105.3(5) . .
O1 Si1 O4 106.4(6) . .
O2 Si1 O4 103.9(3) . .
O3 Si1 O4 105.0(3) . .
O1 Si1 Ca1 34.11(12) . 3_565
O2 Si1 Ca1 90.8(3) . 3_565
O3 Si1 Ca1 149.79(17) . 3_565
O4 Si1 Ca1 95.4(3) . 3_565
O1 Si1 Ca1 32.19(13) . .
O2 Si1 Ca1 148.20(14) . .
O3 Si1 Ca1 90.3(3) . .
O4 Si1 Ca1 98.3(4) . .
Ca1 Si1 Ca1 64.45(7) 3_565 .
O1 Si1 Ca1 95.9(3) . 3_665
O2 Si1 Ca1 36.45(16) . 3_665
O3 Si1 Ca1 93.0(3) . 3_665
O4 Si1 Ca1 140.2(2) . 3_665
Ca1 Si1 Ca1 84.85(6) 3_565 3_665
Ca1 Si1 Ca1 117.02(6) . 3_665
O1 Si1 Ca1 94.1(3) . 1_655
O2 Si1 Ca1 90.9(3) . 1_655
O3 Si1 Ca1 39.48(17) . 1_655
O4 Si1 Ca1 144.5(2) . 1_655
Ca1 Si1 Ca1 116.81(6) 3_565 1_655
Ca1 Si1 Ca1 83.70(6) . 1_655
Ca1 Si1 Ca1 62.41(7) 3_665 1_655
O1 Si1 Ca1 152.07(11) . 2_645
O2 Si1 Ca1 85.6(3) . 2_645
O3 Si1 Ca1 37.00(16) . 2_645
O4 Si1 Ca1 80.0(3) . 2_645
Ca1 Si1 Ca1 173.21(4) 3_565 2_645
Ca1 Si1 Ca1 120.90(5) . 2_645
Ca1 Si1 Ca1 95.56(14) 3_665 2_645
Ca1 Si1 Ca1 69.07(8) 1_655 2_645
O1 Si1 Ca1 89.7(3) . 2_545
O2 Si1 Ca1 136.52(16) . 2_545
O3 Si1 Ca1 88.4(3) . 2_545
O4 Si1 Ca1 33.0(2) . 2_545
Ca1 Si1 Ca1 97.39(15) 3_565 2_545
Ca1 Si1 Ca1 69.93(8) . 2_545
Ca1 Si1 Ca1 172.87(6) 3_665 2_545
Ca1 Si1 Ca1 121.77(5) 1_655 2_545
Ca1 Si1 Ca1 81.42(5) 2_645 2_545
O4 B1 O2 109.8(13) 3_655 .
O4 B1 O3 109.0(19) 3_655 4_565
O2 B1 O3 108.4(18) . 4_565
O4 B1 O5 111(2) 3_655 .
O2 B1 O5 110(2) . .
O3 B1 O5 108.5(11) 4_565 .
O4 B1 Ca1 52.0(11) 3_655 4_665
O2 B1 Ca1 119(2) . 4_665
O3 B1 Ca1 57.3(10) 4_565 4_665
O5 B1 Ca1 131.1(5) . 4_665
O4 B1 Ca1 122(2) 3_655 3_665
O2 B1 Ca1 53.1(10) . 3_665
O3 B1 Ca1 55.4(9) 4_565 3_665
O5 B1 Ca1 127.0(6) . 3_665
Ca1 B1 Ca1 85.9(11) 4_665 3_665
Si1 O1 Ca1 122.66(18) . 3_565
Si1 O1 Ca1 125.83(16) . .
Ca1 O1 Ca1 107.4(4) 3_565 .
B1 O2 Si1 122.4(18) . .
B1 O2 Ca1 97.1(11) . 3_665
Si1 O2 Ca1 119.11(15) . 3_665
B1 O3 Si1 122.2(16) 4_566 .
B1 O3 Ca1 94.5(8) 4_566 2_645
Si1 O3 Ca1 118.67(16) . 2_645
B1 O3 Ca1 92.4(9) 4_566 1_655
Si1 O3 Ca1 115.12(15) . 1_655
Ca1 O3 Ca1 109.5(4) 2_645 1_655
B1 O4 Si1 127.6(19) 3_655 .
B1 O4 Ca1 99.0(13) 3_655 2_545
Si1 O4 Ca1 124.08(19) . 2_545
B1 O5 Ca1 118.1(9) . 4_565
B1 O5 Ca1 121.4(9) . 3_565
Ca1 O5 Ca1 105.8(7) 4_565 3_565
B1 O5 H 146(7) . .
Ca1 O5 H 74(7) 4_565 .
Ca1 O5 H 80(6) 3_565 .

loop_
_geom_bond_atom_site_label_1
_geom_bond_atom_site_label_2
_geom_bond_distance
_geom_bond_site_symmetry_2
Ca1 O1 2.198(6) 3_565
Ca1 O1 2.200(7) .
Ca1 O4 2.285(8) 2
Ca1 O2 2.318(7) 3_665
Ca1 O3 2.377(6) 2_655
Ca1 O3 2.412(7) 1_455
Ca1 O5 2.424(12) 4_566
Ca1 O5 2.481(13) 3_565
Ca1 B1 2.86(3) 4_466
Ca1 B1 2.88(3) 3_665
Ca1 Si1 3.300(4) 3_565
Ca1 Si1 3.349(4) .
Si1 O1 1.546(9) .
Si1 O2 1.614(8) .
Si1 O3 1.627(7) .
Si1 O4 1.634(7) .
Si1 Ca1 3.300(4) 3_565
Si1 Ca1 3.409(4) 3_665
Si1 Ca1 3.435(4) 1_655
Si1 Ca1 3.465(4) 2_645
Si1 Ca1 3.475(4) 2_545
B1 O4 1.406(14) 3_655
B1 O2 1.441(12) .
B1 O3 1.45(2) 4_565
B1 O5 1.50(5) .
B1 Ca1 2.86(3) 4_665
B1 Ca1 2.88(3) 3_665
O1 Ca1 2.198(6) 3_565
O2 Ca1 2.318(7) 3_665
O3 B1 1.45(2) 4_566
O3 Ca1 2.377(6) 2_645
O3 Ca1 2.412(7) 1_655
O4 B1 1.407(14) 3_655
O4 Ca1 2.285(8) 2_545
O5 Ca1 2.424(12) 4_565
O5 Ca1 2.481(13) 3_565
O5 H 0.90(2) .
